data_7049458
loop_
_publ_author_name
'Meng, Ting'
'Qin, Qi-Pin'
'Chen, Zi-Lu'
'Zou, Hua-Hong'
'Wang, Kai'
'Liang, Fu-Pei'

_publ_section_title
;
 Discovery of high in vitro and in vivo antitumor activities of
 organometallic ruthenium(ii)-arene complexes with
 5,7-dihalogenated-2-methyl-8-quinolinol.
;
_journal_issue 16
_journal_name_full 'Dalton transactions (Cambridge, England : 2003)'
_journal_page_first 5352
_journal_page_last 5360
_journal_paper_doi 10.1039/c9dt00866g
_journal_volume 48
_journal_year 2019
_chemical_formula_moiety 'C19 H18 Cl I2 N O Ru'
_chemical_formula_sum 'C19 H18 Cl I2 N O Ru'
_chemical_formula_weight 666.66
_space_group_crystal_system orthorhombic
_space_group_IT_number 56
_space_group_name_Hall '-P 2ab 2ac'
_space_group_name_H-M_alt 'P c c n'
_symmetry_space_group_name_Hall '-P 2ab 2ac'
_symmetry_space_group_name_H-M 'P c c n'
_atom_sites_solution_hydrogens geom
_audit_creation_date 2018-12-14
_audit_creation_method
;
Olex2 1.2
(compiled 2018.05.29 svn.r3508 for OlexSys, GUI svn.r5506)
;
_audit_update_record
;
2019-02-03 deposited with the CCDC.    2019-03-26 downloaded from the CCDC.
;
_cell_angle_alpha 90
_cell_angle_beta 90
_cell_angle_gamma 90
_cell_formula_units_Z 8
_cell_length_a 20.5287(8)
_cell_length_b 26.6266(10)
_cell_length_c 7.9491(3)
_cell_measurement_reflns_used 9482
_cell_measurement_temperature 293(2)
_cell_measurement_theta_max 27.428
_cell_measurement_theta_min 3.074
_cell_volume 4345.1(3)
_computing_cell_refinement 'SAINT V8.38A (?, 2016)'
_computing_data_reduction 'SAINT V8.38A (?, 2016)'
_computing_molecular_graphics 'Olex2 (Dolomanov et al., 2009)'
_computing_publication_material 'Olex2 (Dolomanov et al., 2009)'
_computing_structure_refinement 'XL (Sheldrick, 2008)'
_diffrn_ambient_temperature 293(2)
_diffrn_measured_fraction_theta_full 0.998
_diffrn_measured_fraction_theta_max 0.996
_diffrn_measurement_device_type 'CCD area detector'
_diffrn_measurement_method 'phi and omega scans'
_diffrn_radiation_monochromator graphite
_diffrn_radiation_type MoK\a
_diffrn_radiation_wavelength 0.71073
_diffrn_reflns_av_R_equivalents 0.0672
_diffrn_reflns_av_unetI/netI 0.0360
_diffrn_reflns_Laue_measured_fraction_full 0.998
_diffrn_reflns_Laue_measured_fraction_max 0.996
_diffrn_reflns_limit_h_max 26
_diffrn_reflns_limit_h_min -25
_diffrn_reflns_limit_k_max 34
_diffrn_reflns_limit_k_min -34
_diffrn_reflns_limit_l_max 10
_diffrn_reflns_limit_l_min -10
_diffrn_reflns_number 64442
_diffrn_reflns_point_group_measured_fraction_full 0.998
_diffrn_reflns_point_group_measured_fraction_max 0.996
_diffrn_reflns_theta_full 25.242
_diffrn_reflns_theta_max 27.602
_diffrn_reflns_theta_min 3.060
_exptl_absorpt_coefficient_mu 3.693
_exptl_absorpt_correction_T_max 0.7456
_exptl_absorpt_correction_T_min 0.5439
_exptl_absorpt_correction_type multi-scan
_exptl_absorpt_process_details
;
SADABS-2016/2 (Bruker,2016/2) was used for absorption correction.
wR2(int) was 0.1225 before and 0.0627 after correction.
The Ratio of minimum to maximum transmission is 0.7295.
The \l/2 correction factor is Not present.
;
_exptl_crystal_colour colorless
_exptl_crystal_density_diffrn 2.038
_exptl_crystal_description block
_exptl_crystal_F_000 2512
_exptl_crystal_size_max 0.26
_exptl_crystal_size_mid 0.21
_exptl_crystal_size_min 0.14
_refine_diff_density_max 0.649
_refine_diff_density_min -1.097
_refine_diff_density_rms 0.227
_refine_ls_extinction_method none
_refine_ls_goodness_of_fit_ref 1.094
_refine_ls_hydrogen_treatment constr
_refine_ls_matrix_type full
_refine_ls_number_parameters 229
_refine_ls_number_reflns 5029
_refine_ls_number_restraints 6
_refine_ls_restrained_S_all 1.095
_refine_ls_R_factor_all 0.0750
_refine_ls_R_factor_gt 0.0443
_refine_ls_shift/su_max 0.001
_refine_ls_shift/su_mean 0.000
_refine_ls_structure_factor_coef Fsqd
_refine_ls_weighting_details 'w=1/[\s^2^(Fo^2^)+(0.0707P)^2^+7.6263P] where P=(Fo^2^+2Fc^2^)/3'
_refine_ls_weighting_scheme calc
_refine_ls_wR_factor_gt 0.1159
_refine_ls_wR_factor_ref 0.1336
_reflns_Friedel_coverage 0.000
_reflns_number_gt 3676
_reflns_number_total 5029
_reflns_threshold_expression 'I > 2\s(I)'
_cod_data_source_file c9dt00866g2.cif
_cod_data_source_block 111_sq
_cod_depositor_comments 'Adding full bibliography for 7049455--7049468.cif.'
_cod_database_code 7049458
_shelx_shelxl_version_number 2016/6
_shelx_space_group_comment
;
The symmetry employed for this shelxl refinement is uniquely defined
by the following loop, which should always be used as a source of
symmetry information in preference to the above space-group names.
They are only intended as comments.
;
_shelx_estimated_absorpt_t_max 0.626
_shelx_estimated_absorpt_t_min 0.447
_olex2_refinement_description
;
1. Fixed Uiso
 At 1.2 times of:
  All C(H) groups
 At 1.5 times of:
  All C(H,H,H) groups
2. Uiso/Uaniso restraints and constraints
Uanis(C10) \\sim Ueq: with sigma of 0.01 and sigma for terminal atoms of 0.02
3.a Ternary CH refined with riding coordinates:
 C11(H11)
3.b Aromatic/amide H refined with riding coordinates:
 C18(H18), C17(H17), C7(H7), C14(H14), C8(H8), C15(H15), C9(H9), C3(H3)
3.c Idealised Me refined as rotating group:
 C12(H12A,H12B,H12C), C19(H19A,H19B,H19C), C10(H10A,H10B,H10C)
;
_olex2_submission_special_instructions 'No special instructions were received'

loop_
_space_group_symop_operation_xyz
'x, y, z'
'-x+1/2, -y+1/2, z'
'x+1/2, -y, -z+1/2'
'-x, y+1/2, -z+1/2'
'-x, -y, -z'
'x-1/2, y-1/2, -z'
'-x-1/2, y, z-1/2'
'x, -y-1/2, z-1/2'

loop_
_atom_site_label
_atom_site_type_symbol
_atom_site_fract_x
_atom_site_fract_y
_atom_site_fract_z
_atom_site_U_iso_or_equiv
_atom_site_adp_type
_atom_site_occupancy
_atom_site_site_symmetry_order
_atom_site_calc_flag
_atom_site_refinement_flags_posn
_atom_site_refinement_flags_adp
I2 I 0.59092(2) 0.39064(2) 1.12569(5) 0.04212(15) Uani 1 1 d . .
Ru1 Ru 0.52324(2) 0.40632(2) 0.83512(6) 0.02973(14) Uani 1 1 d . .
I1 I 0.30217(3) 0.40243(2) 1.17637(8) 0.06613(19) Uani 1 1 d . .
Cl1 Cl 0.34636(12) 0.19476(7) 1.0572(3) 0.0768(6) Uani 1 1 d . .
O1 O 0.4390(2) 0.40235(14) 0.9765(5) 0.0375(10) Uani 1 1 d . .
N1 N 0.5068(3) 0.32879(18) 0.8409(6) 0.0366(12) Uani 1 1 d . .
C16 C 0.4715(3) 0.4558(2) 0.6614(8) 0.0413(15) Uani 1 1 d . .
C18 C 0.5764(3) 0.4757(2) 0.7866(8) 0.0403(15) Uani 1 1 d . .
H18 H 0.600885 0.495730 0.858441 0.048 Uiso 1 1 calc R .
C13 C 0.6078(3) 0.4364(2) 0.6984(8) 0.0393(15) Uani 1 1 d . .
C5 C 0.4310(3) 0.2650(2) 0.9398(8) 0.0423(15) Uani 1 1 d . .
C17 C 0.5102(3) 0.4853(2) 0.7700(8) 0.0401(15) Uani 1 1 d . .
H17 H 0.491222 0.511383 0.830686 0.048 Uiso 1 1 calc R .
C6 C 0.4515(3) 0.3156(2) 0.9257(7) 0.0341(13) Uani 1 1 d . .
C7 C 0.5445(4) 0.2928(2) 0.7741(8) 0.0471(16) Uani 1 1 d . .
H7 H 0.582797 0.301562 0.718791 0.057 Uiso 1 1 calc R .
C1 C 0.4156(3) 0.3570(2) 0.9938(7) 0.0341(13) Uani 1 1 d . .
C14 C 0.5691(4) 0.4076(3) 0.5898(9) 0.0472(17) Uani 1 1 d . .
H14 H 0.588084 0.381648 0.528856 0.057 Uiso 1 1 calc R .
C8 C 0.5265(4) 0.2421(2) 0.7871(10) 0.0554(19) Uani 1 1 d . .
H8 H 0.553019 0.217290 0.741428 0.066 Uiso 1 1 calc R .
C15 C 0.5017(3) 0.4172(3) 0.5709(7) 0.0434(15) Uani 1 1 d . .
H15 H 0.477160 0.397590 0.497505 0.052 Uiso 1 1 calc R .
C2 C 0.3582(3) 0.3449(2) 1.0760(8) 0.0446(15) Uani 1 1 d . .
C9 C 0.4707(4) 0.2294(2) 0.8661(9) 0.0504(18) Uani 1 1 d . .
H9 H 0.458631 0.195795 0.870902 0.060 Uiso 1 1 calc R .
C4 C 0.3734(4) 0.2563(2) 1.0267(9) 0.0535(19) Uani 1 1 d . .
C3 C 0.3381(3) 0.2945(3) 1.0919(9) 0.0505(17) Uani 1 1 d . .
H3 H 0.299622 0.287283 1.148716 0.061 Uiso 1 1 calc R .
C12 C 0.7182(4) 0.4636(3) 0.6087(11) 0.071(2) Uani 1 1 d . .
H12A H 0.707876 0.456554 0.493296 0.107 Uiso 1 1 calc GR .
H12B H 0.763943 0.458740 0.626991 0.107 Uiso 1 1 calc GR .
H12C H 0.706849 0.497782 0.634063 0.107 Uiso 1 1 calc GR .
C19 C 0.3982(4) 0.4630(3) 0.6536(11) 0.067(2) Uani 1 1 d . .
H19A H 0.379261 0.437094 0.585038 0.100 Uiso 1 1 calc GR .
H19B H 0.388491 0.495209 0.605808 0.100 Uiso 1 1 calc GR .
H19C H 0.380345 0.461080 0.765123 0.100 Uiso 1 1 calc GR .
C11 C 0.6799(3) 0.4286(3) 0.7220(10) 0.059(2) Uani 1 1 d . .
H11 H 0.690562 0.437151 0.838722 0.071 Uiso 1 1 calc R .
C10 C 0.7016(5) 0.3723(4) 0.6912(17) 0.107(4) Uani 1 1 d . U
H10A H 0.677895 0.350541 0.765589 0.161 Uiso 1 1 calc GR .
H10B H 0.747447 0.369032 0.712735 0.161 Uiso 1 1 calc GR .
H10C H 0.692675 0.363118 0.576747 0.161 Uiso 1 1 calc GR .

loop_
_atom_site_aniso_label
_atom_site_aniso_U_11
_atom_site_aniso_U_22
_atom_site_aniso_U_33
_atom_site_aniso_U_23
_atom_site_aniso_U_13
_atom_site_aniso_U_12
I2 0.0530(3) 0.0418(3) 0.0316(2) 0.00587(17) -0.00673(18) -0.00357(19)
Ru1 0.0346(3) 0.0281(3) 0.0264(2) 0.00051(18) 0.00117(19) -0.00020(19)
I1 0.0514(3) 0.0619(4) 0.0851(4) -0.0123(3) 0.0203(3) -0.0039(2)
Cl1 0.0947(16) 0.0461(11) 0.0896(16) 0.0048(11) 0.0023(13) -0.0335(11)
O1 0.040(2) 0.028(2) 0.044(2) 0.0011(18) 0.006(2) -0.0001(18)
N1 0.048(3) 0.029(3) 0.033(3) -0.004(2) -0.003(2) 0.002(2)
C16 0.042(4) 0.043(4) 0.039(3) 0.016(3) -0.004(3) 0.003(3)
C18 0.047(4) 0.039(3) 0.035(3) 0.009(3) 0.002(3) -0.012(3)
C13 0.039(4) 0.046(4) 0.033(3) 0.014(3) 0.006(3) 0.000(3)
C5 0.056(4) 0.032(3) 0.039(4) -0.001(3) -0.015(3) -0.003(3)
C17 0.056(4) 0.025(3) 0.039(3) 0.007(3) 0.007(3) 0.001(3)
C6 0.042(4) 0.035(3) 0.026(3) 0.001(2) -0.008(3) -0.007(3)
C7 0.056(4) 0.043(4) 0.043(4) -0.011(3) -0.003(3) 0.003(3)
C1 0.036(3) 0.035(3) 0.031(3) -0.001(2) -0.004(3) -0.002(3)
C14 0.066(5) 0.046(4) 0.030(3) -0.002(3) 0.009(3) 0.011(3)
C8 0.082(6) 0.026(3) 0.058(4) -0.010(3) -0.005(4) 0.007(3)
C15 0.053(4) 0.056(4) 0.021(3) 0.003(3) -0.006(3) -0.007(3)
C2 0.043(4) 0.044(4) 0.047(4) 0.001(3) 0.005(3) -0.005(3)
C9 0.073(5) 0.022(3) 0.056(4) -0.003(3) -0.012(4) -0.009(3)
C4 0.076(5) 0.035(4) 0.049(4) 0.004(3) -0.009(4) -0.024(4)
C3 0.048(4) 0.056(4) 0.048(4) -0.002(3) 0.003(3) -0.022(3)
C12 0.048(5) 0.081(6) 0.084(6) 0.018(5) 0.019(4) 0.007(4)
C19 0.043(4) 0.080(6) 0.078(6) 0.023(5) -0.009(4) 0.003(4)
C11 0.039(4) 0.090(6) 0.048(4) 0.019(4) 0.004(3) -0.002(4)
C10 0.055(6) 0.101(8) 0.166(10) 0.040(7) 0.014(6) 0.022(5)

loop_
_atom_type_symbol
_atom_type_description
_atom_type_scat_dispersion_real
_atom_type_scat_dispersion_imag
_atom_type_scat_source
C C 0.0033 0.0016 'International Tables Vol C Tables 4.2.6.8 and 6.1.1.4'
H H 0.0000 0.0000 'International Tables Vol C Tables 4.2.6.8 and 6.1.1.4'
Cl Cl 0.1484 0.1585 'International Tables Vol C Tables 4.2.6.8 and 6.1.1.4'
I I -0.4742 1.8119 'International Tables Vol C Tables 4.2.6.8 and 6.1.1.4'
N N 0.0061 0.0033 'International Tables Vol C Tables 4.2.6.8 and 6.1.1.4'
O O 0.0106 0.0060 'International Tables Vol C Tables 4.2.6.8 and 6.1.1.4'
Ru Ru -1.2594 0.8363 'International Tables Vol C Tables 4.2.6.8 and 6.1.1.4'

loop_
_geom_angle_atom_site_label_1
_geom_angle_atom_site_label_2
_geom_angle_atom_site_label_3
_geom_angle
O1 Ru1 I2 87.60(12)
O1 Ru1 N1 78.59(18)
O1 Ru1 C16 88.1(2)
O1 Ru1 C18 124.0(2)
O1 Ru1 C13 161.5(2)
O1 Ru1 C17 94.3(2)
O1 Ru1 C14 148.7(2)
O1 Ru1 C15 111.3(2)
N1 Ru1 I2 85.00(13)
N1 Ru1 C16 122.0(2)
N1 Ru1 C18 157.1(2)
N1 Ru1 C13 119.9(2)
N1 Ru1 C17 159.4(2)
N1 Ru1 C14 96.1(2)
N1 Ru1 C15 96.9(2)
C16 Ru1 I2 151.10(18)
C16 Ru1 C13 81.5(2)
C16 Ru1 C17 37.7(2)
C18 Ru1 I2 91.41(17)
C18 Ru1 C16 67.7(2)
C18 Ru1 C13 37.7(2)
C18 Ru1 C17 37.1(2)
C13 Ru1 I2 94.14(16)
C17 Ru1 I2 114.26(18)
C17 Ru1 C13 68.2(2)
C14 Ru1 I2 122.9(2)
C14 Ru1 C16 68.4(3)
C14 Ru1 C18 67.0(3)
C14 Ru1 C13 37.5(3)
C14 Ru1 C17 79.9(2)
C15 Ru1 I2 161.04(19)
C15 Ru1 C16 37.5(2)
C15 Ru1 C18 79.5(2)
C15 Ru1 C13 68.5(3)
C15 Ru1 C17 67.4(2)
C15 Ru1 C14 38.1(3)
C1 O1 Ru1 114.3(4)
C6 N1 Ru1 113.5(4)
C7 N1 Ru1 127.0(5)
C7 N1 C6 119.5(6)
C17 C16 Ru1 71.1(3)
C17 C16 C19 120.8(7)
C15 C16 Ru1 70.6(4)
C15 C16 C17 118.4(6)
C15 C16 C19 120.7(7)
C19 C16 Ru1 125.7(5)
Ru1 C18 H18 130.5
C13 C18 Ru1 72.0(4)
C13 C18 H18 118.8
C17 C18 Ru1 71.6(3)
C17 C18 H18 118.8
C17 C18 C13 122.4(6)
C18 C13 Ru1 70.3(3)
C18 C13 C11 119.3(6)
C14 C13 Ru1 69.9(4)
C14 C13 C18 116.8(6)
C14 C13 C11 123.9(7)
C11 C13 Ru1 131.5(4)
C9 C5 C6 116.4(7)
C9 C5 C4 126.9(6)
C4 C5 C6 116.8(6)
Ru1 C17 H17 130.3
C16 C17 Ru1 71.1(3)
C16 C17 H17 119.9
C18 C17 Ru1 71.3(4)
C18 C17 C16 120.3(6)
C18 C17 H17 119.9
N1 C6 C5 122.1(6)
N1 C6 C1 114.5(5)
C5 C6 C1 123.4(6)
N1 C7 H7 119.8
N1 C7 C8 120.3(7)
C8 C7 H7 119.8
O1 C1 C6 118.9(5)
O1 C1 C2 125.2(6)
C2 C1 C6 115.9(5)
Ru1 C14 H14 129.8
C13 C14 Ru1 72.6(4)
C13 C14 H14 119.3
C13 C14 C15 121.4(6)
C15 C14 Ru1 71.0(4)
C15 C14 H14 119.3
C7 C8 H8 120.1
C9 C8 C7 119.9(7)
C9 C8 H8 120.1
Ru1 C15 H15 130.1
C16 C15 Ru1 71.9(3)
C16 C15 C14 120.7(6)
C16 C15 H15 119.7
C14 C15 Ru1 70.9(4)
C14 C15 H15 119.7
C1 C2 I1 118.8(5)
C1 C2 C3 120.8(6)
C3 C2 I1 120.4(5)
C5 C9 H9 119.1
C8 C9 C5 121.8(6)
C8 C9 H9 119.1
C5 C4 Cl1 119.7(6)
C3 C4 Cl1 118.8(6)
C3 C4 C5 121.5(6)
C2 C3 H3 119.2
C4 C3 C2 121.7(6)
C4 C3 H3 119.2
H12A C12 H12B 109.5
H12A C12 H12C 109.5
H12B C12 H12C 109.5
C11 C12 H12A 109.5
C11 C12 H12B 109.5
C11 C12 H12C 109.5
C16 C19 H19A 109.5
C16 C19 H19B 109.5
C16 C19 H19C 109.5
H19A C19 H19B 109.5
H19A C19 H19C 109.5
H19B C19 H19C 109.5
C13 C11 C12 110.4(6)
C13 C11 H11 107.7
C13 C11 C10 112.9(7)
C12 C11 H11 107.7
C12 C11 C10 110.2(7)
C10 C11 H11 107.7
C11 C10 H10A 109.5
C11 C10 H10B 109.5
C11 C10 H10C 109.5
H10A C10 H10B 109.5
H10A C10 H10C 109.5
H10B C10 H10C 109.5

loop_
_geom_bond_atom_site_label_1
_geom_bond_atom_site_label_2
_geom_bond_distance
I2 Ru1 2.7275(6)
Ru1 O1 2.066(4)
Ru1 N1 2.092(5)
Ru1 C16 2.184(6)
Ru1 C18 2.179(6)
Ru1 C13 2.200(6)
Ru1 C17 2.183(6)
Ru1 C14 2.166(7)
Ru1 C15 2.166(6)
I1 C2 2.075(7)
Cl1 C4 1.748(6)
O1 C1 1.306(7)
N1 C6 1.366(8)
N1 C7 1.341(8)
C16 C17 1.412(9)
C16 C15 1.399(9)
C16 C19 1.520(10)
C18 H18 0.9300
C18 C13 1.414(9)
C18 C17 1.389(9)
C13 C14 1.403(10)
C13 C11 1.507(10)
C5 C6 1.415(8)
C5 C9 1.380(10)
C5 C4 1.389(10)
C17 H17 0.9300
C6 C1 1.432(8)
C7 H7 0.9300
C7 C8 1.404(10)
C1 C2 1.386(8)
C14 H14 0.9300
C14 C15 1.415(10)
C8 H8 0.9300
C8 C9 1.349(10)
C15 H15 0.9300
C2 C3 1.411(9)
C9 H9 0.9300
C4 C3 1.351(10)
C3 H3 0.9300
C12 H12A 0.9600
C12 H12B 0.9600
C12 H12C 0.9600
C12 C11 1.516(10)
C19 H19A 0.9600
C19 H19B 0.9600
C19 H19C 0.9600
C11 H11 0.9800
C11 C10 1.583(13)
C10 H10A 0.9600
C10 H10B 0.9600
C10 H10C 0.9600

loop_
_geom_torsion_atom_site_label_1
_geom_torsion_atom_site_label_2
_geom_torsion_atom_site_label_3
_geom_torsion_atom_site_label_4
_geom_torsion
Ru1 O1 C1 C6 4.0(6)
Ru1 O1 C1 C2 -176.8(5)
Ru1 N1 C6 C5 178.4(4)
Ru1 N1 C6 C1 0.0(6)
Ru1 N1 C7 C8 -179.4(5)
Ru1 C16 C17 C18 53.7(5)
Ru1 C16 C15 C14 -53.6(6)
Ru1 C18 C13 C14 54.0(5)
Ru1 C18 C13 C11 -127.4(5)
Ru1 C18 C17 C16 -53.6(5)
Ru1 C13 C14 C15 53.7(6)
Ru1 C13 C11 C12 -172.3(6)
Ru1 C13 C11 C10 63.8(10)
Ru1 C14 C15 C16 54.1(5)
I1 C2 C3 C4 179.5(6)
Cl1 C4 C3 C2 178.1(6)
O1 C1 C2 I1 1.6(9)
O1 C1 C2 C3 -178.2(6)
N1 C6 C1 O1 -2.7(8)
N1 C6 C1 C2 178.0(5)
N1 C7 C8 C9 0.5(11)
C18 C13 C14 Ru1 -54.2(5)
C18 C13 C14 C15 -0.5(9)
C18 C13 C11 C12 -83.4(8)
C18 C13 C11 C10 152.7(7)
C13 C18 C17 Ru1 53.3(5)
C13 C18 C17 C16 -0.3(9)
C13 C14 C15 Ru1 -54.4(6)
C13 C14 C15 C16 -0.4(10)
C5 C6 C1 O1 179.0(5)
C5 C6 C1 C2 -0.2(8)
C5 C4 C3 C2 -0.4(11)
C17 C16 C15 Ru1 54.5(5)
C17 C16 C15 C14 0.9(9)
C17 C18 C13 Ru1 -53.1(5)
C17 C18 C13 C14 0.9(9)
C17 C18 C13 C11 179.5(6)
C6 N1 C7 C8 1.7(9)
C6 C5 C9 C8 1.0(10)
C6 C5 C4 Cl1 -177.4(5)
C6 C5 C4 C3 1.1(10)
C6 C1 C2 I1 -179.2(4)
C6 C1 C2 C3 1.0(9)
C7 N1 C6 C5 -2.7(9)
C7 N1 C6 C1 179.0(5)
C7 C8 C9 C5 -2.0(11)
C1 C2 C3 C4 -0.7(11)
C14 C13 C11 C12 95.2(9)
C14 C13 C11 C10 -28.7(10)
C15 C16 C17 Ru1 -54.2(5)
C15 C16 C17 C18 -0.6(9)
C9 C5 C6 N1 1.3(9)
C9 C5 C6 C1 179.4(6)
C9 C5 C4 Cl1 2.3(10)
C9 C5 C4 C3 -179.1(7)
C4 C5 C6 N1 -178.9(6)
C4 C5 C6 C1 -0.8(9)
C4 C5 C9 C8 -178.7(7)
C19 C16 C17 Ru1 120.9(6)
C19 C16 C17 C18 174.6(6)
C19 C16 C15 Ru1 -120.7(6)
C19 C16 C15 C14 -174.3(6)
C11 C13 C14 Ru1 127.2(6)
C11 C13 C14 C15 -179.1(6)
